data_1566131
loop_
_publ_author_name
'Savard, Didier'
'Storr, Tim'
'Leznoff, Daniel B.'

_publ_section_title
;
 Magnetostructural characterization of copper(II) hydroxide dimers and
 coordination polymers coordinated to apical isothiocyanate and
 cyanide-based counteranions
;
_journal_issue 10
_journal_name_full 'Canadian Journal of Chemistry'
_journal_page_first 1021
_journal_page_last 1030
_journal_paper_doi 10.1139/cjc-2014-0186
_journal_volume 92
_journal_year 2014
_chemical_formula_moiety 'C28 H18 Au2 Cu2 N12 O2'
_chemical_formula_sum 'C28 H18 Au2 Cu2 N12 O2'
_chemical_formula_weight 1075.56
_space_group_IT_number 15
_space_group_name_Hall '-C 2yc'
_space_group_name_H-M_alt 'C 1 2/c 1'
_symmetry_cell_setting monoclinic
_symmetry_space_group_name_H-M 'C 1 2/c 1'
_cell_angle_alpha 90
_cell_angle_beta 118.248(4)
_cell_angle_gamma 90
_cell_formula_units_Z 4
_cell_length_a 22.291(2)
_cell_length_b 7.8710(7)
_cell_length_c 20.6325(18)
_cell_measurement_reflns_used 9872
_cell_measurement_temperature 296(2)
_cell_measurement_theta_max 34.18
_cell_measurement_theta_min 3.18
_cell_volume 3188.9(5)
_computing_cell_refinement 'USER DEFINED CELL REFINEMENT'
_computing_data_collection 'USER DEFINED DATA COLLECTION'
_computing_data_reduction 'USER DEFINED DATA REDUCTION'
_computing_molecular_graphics 'USER DEFINED DATA RENDERING'
_computing_publication_material 'CRYSTALS (Betteridge et al., 2003)'
_computing_structure_refinement 'CRYSTALS (Betteridge et al., 2003)'
_computing_structure_solution 'Superflip (Palatinus & Chapuis, 2007)'
_diffrn_ambient_temperature 293
_diffrn_measured_fraction_theta_full 0.995
_diffrn_measured_fraction_theta_max 0.907
_diffrn_measurement_device Serial
_diffrn_measurement_device_type Unknown
_diffrn_measurement_method \w/2\q
_diffrn_radiation_monochromator graphite
_diffrn_radiation_type 'Mo K\a'
_diffrn_radiation_wavelength 0.71073
_diffrn_reflns_av_R_equivalents 0.049
_diffrn_reflns_limit_h_max 35
_diffrn_reflns_limit_h_min -35
_diffrn_reflns_limit_k_max 11
_diffrn_reflns_limit_k_min -11
_diffrn_reflns_limit_l_max 33
_diffrn_reflns_limit_l_min -32
_diffrn_reflns_number 36888
_diffrn_reflns_theta_full 27.583
_diffrn_reflns_theta_max 35.363
_diffrn_reflns_theta_min 2.241
_diffrn_standards_interval_count .
_diffrn_standards_interval_time .
_diffrn_standards_number 0
_exptl_absorpt_coefficient_mu 10.536
_exptl_absorpt_correction_T_max 0.7470
_exptl_absorpt_correction_T_min 0.3725
_exptl_absorpt_correction_type multi-scan
_exptl_absorpt_process_details 'SADABS (Siemens, 1996)'
_exptl_crystal_colour purple
_exptl_crystal_density_diffrn 2.240
_exptl_crystal_density_method 'not measured'
_exptl_crystal_description plate
_exptl_crystal_F_000 2008
_exptl_crystal_size_max 0.400
_exptl_crystal_size_mid 0.250
_exptl_crystal_size_min 0.030
_refine_diff_density_max 1.32
_refine_diff_density_min -0.93
_refine_ls_goodness_of_fit_ref 1.0177
_refine_ls_hydrogen_treatment mixed
_refine_ls_matrix_type full
_refine_ls_number_parameters 201
_refine_ls_number_reflns 4085
_refine_ls_number_restraints 0
_refine_ls_R_factor_all 0.0611
_refine_ls_R_factor_gt 0.0318
_refine_ls_shift/su_max 0.0006898
_refine_ls_shift/su_mean 0.0000209
_refine_ls_structure_factor_coef F
_refine_ls_weighting_details
;
 Method, part 1, Chebychev polynomial, (Watkin, 1994, Prince, 1982) 
 [weight] = 1.0/[A~0~*T~0~(x)+A~1~*T~1~(x) ... +A~n-1~]*T~n-1~(x)] 
 where A~i~ are the Chebychev coefficients listed below and x= Fcalc/Fmax 
 Method = Robust Weighting (Prince, 1982) 
 W = [weight] * [1-(deltaF/6*sigmaF)^2^]^2^ 
 A~i~ are: 
 0.320 0.385 0.267 0.128 0.336E-01 
;
_refine_ls_weighting_scheme calc
_refine_ls_wR_factor_all 0.0595
_refine_ls_wR_factor_gt 0.0283
_refine_ls_wR_factor_ref 0.0273
_reflns_limit_h_max 31
_reflns_limit_h_min -35
_reflns_limit_k_max 11
_reflns_limit_k_min 0
_reflns_limit_l_max 33
_reflns_limit_l_min 0
_reflns_number_gt 4275
_reflns_number_total 6548
_reflns_threshold_expression I>2.0\s(I)
_oxford_refine_ls_r_factor_ref 0.0301
_oxford_reflns_number_all 6548
_oxford_reflns_threshold_expression_ref I>2.5\s(I)
_cod_data_source_file etd10625_DSavard_supp_003.cif
_cod_data_source_block C28H18Au2Cu2N12O2
_cod_depositor_comments
;
The following automatic conversions were performed:

data item '_exptl_absorpt_correction_type' value 'Multi-Scan' was
changed to 'multi-scan' in accordance with the built-in table derived
from the CIF Core dictionary named 'cif_core.dic' version 2.4.5 last
updated on 2014-11-21.

Automatic conversion script
Id: cif_fix_values 8738 2021-04-28 16:35:53Z antanas 
;
_cod_original_sg_symbol_H-M 'C 2/c '
_cod_database_code 1566131

loop_
_symmetry_equiv_pos_as_xyz
x,y,z
-x,-y,-z
x+1/2,y+1/2,z
-x+1/2,-y+1/2,-z
x,-y,z+1/2
-x,y,-z+1/2
x+1/2,-y+1/2,z+1/2
-x+1/2,y+1/2,-z+1/2

loop_
_atom_site_label
_atom_site_type_symbol
_atom_site_fract_x
_atom_site_fract_y
_atom_site_fract_z
_atom_site_U_iso_or_equiv
_atom_site_occupancy
_atom_site_adp_type
_atom_site_refinement_flags_posn
_atom_site_refinement_flags_adp
_atom_site_refinement_flags_occupancy
_atom_site_disorder_assembly
_atom_site_disorder_group
_atom_site_attached_hydrogens
Au1 Au 0.5000 0.82560(3) 0.7500 0.0379 1.0000 Uani S . . . . .
Au2 Au 0.5000 1.0000 0.5000 0.0393 1.0000 Uani S . . . . .
Cu1 Cu 0.07082(2) 0.98935(6) 0.51550(3) 0.0398 1.0000 Uani . . . . . .
N1 N 0.5666(3) 0.5357(6) 0.7029(3) 0.0711 1.0000 Uani . . . . . .
N2 N 0.4233(4) 1.1081(7) 0.7868(4) 0.1010 1.0000 Uani . . . . . .
N3 N 0.6308(2) 0.7953(6) 0.6060(3) 0.0705 1.0000 Uani . . . . . .
N4 N 0.4133(2) 0.8555(7) 0.5710(2) 0.0688 1.0000 Uani . . . . . .
N5 N 0.13000(16) 1.0512(5) 0.47073(18) 0.0427 1.0000 Uani . . . . . .
N6 N 0.15705(15) 0.8891(4) 0.59115(18) 0.0417 1.0000 Uani . . . . . .
C1 C 0.5448(2) 0.6427(6) 0.7214(2) 0.0480 1.0000 Uani . . . . . .
C2 C 0.4515(3) 1.0054(6) 0.7746(3) 0.0588 1.0000 Uani . . . . . .
C3 C 0.5831(2) 0.8714(6) 0.5699(2) 0.0506 1.0000 Uani . . . . . .
C4 C 0.4458(2) 0.9052(6) 0.5461(2) 0.0504 1.0000 Uani . . . . . .
C5 C 0.1103(2) 1.1287(7) 0.4063(3) 0.0559 1.0000 Uani . . . . . .
C6 C 0.1533(2) 1.1532(7) 0.3762(3) 0.0629 1.0000 Uani . . . . . .
C7 C 0.2194(3) 1.0962(8) 0.4149(3) 0.0673 1.0000 Uani . . . . . .
C8 C 0.2406(2) 1.0180(7) 0.4821(3) 0.0598 1.0000 Uani . . . . . .
C9 C 0.19461(19) 0.9963(5) 0.5085(2) 0.0447 1.0000 Uani . . . . . .
C10 C 0.21094(18) 0.9136(6) 0.5793(2) 0.0443 1.0000 Uani . . . . . .
C11 C 0.2757(2) 0.8664(8) 0.6316(3) 0.0682 1.0000 Uani . . . . . .
C12 C 0.2844(2) 0.7913(9) 0.6955(3) 0.0809 1.0000 Uani . . . . . .
C13 C 0.2292(2) 0.7623(7) 0.7063(3) 0.0649 1.0000 Uani . . . . . .
C14 C 0.1659(2) 0.8129(6) 0.6526(3) 0.0529 1.0000 Uani . . . . . .
O1 O -0.01234(12) 1.0977(4) 0.44694(15) 0.0481 1.0000 Uani . . . . . .
H11 H -0.0233 1.0719 0.4032 0.069(5) 1.0000 Uiso R . . . . .
H51 H 0.0648 1.1681 0.3802 0.064(5) 1.0000 Uiso R . . . . .
H61 H 0.1386 1.2063 0.3313 0.072(5) 1.0000 Uiso R . . . . .
H71 H 0.2491 1.1110 0.3953 0.078(5) 1.0000 Uiso R . . . . .
H81 H 0.2852 0.9785 0.5094 0.067(5) 1.0000 Uiso R . . . . .
H111 H 0.3126 0.8851 0.6228 0.077(5) 1.0000 Uiso R . . . . .
H121 H 0.3274 0.7604 0.7315 0.091(5) 1.0000 Uiso R . . . . .
H131 H 0.2344 0.7098 0.7492 0.073(5) 1.0000 Uiso R . . . . .
H141 H 0.1276 0.7925 0.6588 0.058(5) 1.0000 Uiso R . . . . .

loop_
_atom_site_aniso_label
_atom_site_aniso_U_11
_atom_site_aniso_U_22
_atom_site_aniso_U_33
_atom_site_aniso_U_23
_atom_site_aniso_U_13
_atom_site_aniso_U_12
Au1 0.0397 0.0382 0.0374 0.0000 0.0195 0.0000
Au2 0.0377 0.0438 0.0359 -0.0052 0.0171 -0.0026
Cu1 0.02639(17) 0.0550(3) 0.0372(2) 0.0020(2) 0.01448(17) 0.00101(19)
N1 0.079(3) 0.062(3) 0.083(3) -0.010(2) 0.047(3) 0.008(2)
N2 0.150(5) 0.075(3) 0.121(5) 0.023(3) 0.099(5) 0.043(4)
N3 0.060(2) 0.081(3) 0.068(3) 0.009(2) 0.029(2) 0.015(2)
N4 0.060(2) 0.089(3) 0.063(3) 0.009(2) 0.033(2) -0.004(2)
N5 0.0343(14) 0.0560(19) 0.0390(17) 0.0013(15) 0.0182(13) -0.0020(14)
N6 0.0314(13) 0.0518(19) 0.0420(17) 0.0022(15) 0.0174(13) 0.0024(13)
C1 0.0436(19) 0.051(2) 0.050(2) -0.004(2) 0.0228(18) -0.0021(18)
C2 0.077(3) 0.054(3) 0.061(3) 0.010(2) 0.045(3) 0.015(2)
C3 0.051(2) 0.056(3) 0.048(2) 0.000(2) 0.0270(19) 0.001(2)
C4 0.046(2) 0.058(3) 0.047(2) 0.004(2) 0.0219(19) 0.0005(19)
C5 0.048(2) 0.071(3) 0.050(2) 0.004(2) 0.024(2) -0.003(2)
C6 0.062(3) 0.082(3) 0.048(2) 0.006(3) 0.029(2) -0.008(3)
C7 0.063(3) 0.086(4) 0.071(3) -0.002(3) 0.046(3) -0.008(3)
C8 0.043(2) 0.082(3) 0.064(3) 0.005(3) 0.033(2) 0.003(2)
C9 0.0363(16) 0.055(2) 0.047(2) -0.0056(19) 0.0233(16) -0.0028(17)
C10 0.0332(16) 0.055(2) 0.046(2) -0.0038(18) 0.0190(16) 0.0021(16)
C11 0.0369(19) 0.101(4) 0.067(3) 0.022(3) 0.024(2) 0.012(2)
C12 0.042(2) 0.116(5) 0.073(4) 0.033(4) 0.018(2) 0.023(3)
C13 0.054(2) 0.086(4) 0.050(3) 0.027(3) 0.021(2) 0.018(2)
C14 0.0441(19) 0.064(3) 0.055(2) 0.011(2) 0.0267(19) 0.010(2)
O1 0.0303(11) 0.075(2) 0.0384(14) 0.0057(14) 0.0156(11) 0.0033(13)

loop_
_geom_angle_atom_site_label_1
_geom_angle_site_symmetry_1
_geom_angle_atom_site_label_2
_geom_angle_site_symmetry_2
_geom_angle_atom_site_label_3
_geom_angle_site_symmetry_3
_geom_angle
_geom_angle_publ_flag
C1 6_656 Au1 . C2 6_656 177.5(2) yes
C1 6_656 Au1 . C1 . 87.5(2) yes
C2 6_656 Au1 . C1 . 91.70(18) yes
C1 6_656 Au1 . C2 . 91.70(18) yes
C2 6_656 Au1 . C2 . 89.2(3) yes
C1 . Au1 . C2 . 177.5(2) yes
C4 2_676 Au2 . C3 2_676 91.73(18) yes
C4 2_676 Au2 . C3 . 88.27(18) yes
C3 2_676 Au2 . C3 . 179.994 yes
C4 2_676 Au2 . C4 . 179.994 yes
C3 2_676 Au2 . C4 . 88.27(18) yes
C3 . Au2 . C4 . 91.73(18) yes
Cu1 2_576 Cu1 . O1 2_576 40.63(8) yes
Cu1 2_576 Cu1 . N5 . 140.26(10) yes
O1 2_576 Cu1 . N5 . 172.88(14) yes
Cu1 2_576 Cu1 . N6 . 138.01(10) yes
O1 2_576 Cu1 . N6 . 97.49(12) yes
N5 . Cu1 . N6 . 81.62(13) yes
Cu1 2_576 Cu1 . C9 . 165.59(9) yes
O1 2_576 Cu1 . C9 . 152.51(12) yes
N5 . Cu1 . C9 . 25.60(13) yes
N6 . Cu1 . C9 . 56.03(13) yes
Cu1 2_576 Cu1 . C10 . 163.77(9) yes
O1 2_576 Cu1 . C10 . 123.16(12) yes
N5 . Cu1 . C10 . 55.87(13) yes
N6 . Cu1 . C10 . 25.78(12) yes
C9 . Cu1 . C10 . 30.32(12) yes
Cu1 2_576 Cu1 . O1 . 40.92(8) yes
O1 2_576 Cu1 . O1 . 81.56(13) yes
N5 . Cu1 . O1 . 99.79(13) yes
N6 . Cu1 . O1 . 176.14(14) yes
C9 . Cu1 . O1 . 125.37(12) yes
C10 . Cu1 . O1 . 155.25(12) yes
Cu1 . N5 . C5 . 126.5(3) yes
Cu1 . N5 . C9 . 114.5(3) yes
C5 . N5 . C9 . 118.9(4) yes
Cu1 . N6 . C10 . 114.6(3) yes
Cu1 . N6 . C14 . 125.6(3) yes
C10 . N6 . C14 . 119.6(3) yes
Au1 . C1 . N1 . 176.2(4) yes
Au1 . C2 . N2 . 178.3(5) yes
Au2 . C3 . N3 . 175.8(4) yes
Au2 . C4 . N4 . 177.6(4) yes
N5 . C5 . C6 . 122.7(4) yes
N5 . C5 . H51 . 118.4 no
C6 . C5 . H51 . 118.9 no
C5 . C6 . C7 . 118.2(5) yes
C5 . C6 . H61 . 121.3 no
C7 . C6 . H61 . 120.5 no
C6 . C7 . C8 . 119.6(4) yes
C6 . C7 . H71 . 119.4 no
C8 . C7 . H71 . 121.0 no
C7 . C8 . C9 . 119.1(4) yes
C7 . C8 . H81 . 121.0 no
C9 . C8 . H81 . 120.0 no
C8 . C9 . N5 . 121.5(4) yes
C8 . C9 . Cu1 . 161.1(3) yes
N5 . C9 . Cu1 . 39.93(18) yes
C8 . C9 . C10 . 124.2(4) yes
N5 . C9 . C10 . 114.2(3) yes
Cu1 . C9 . C10 . 74.4(2) yes
C9 . C10 . N6 . 114.7(3) yes
C9 . C10 . Cu1 . 75.2(2) yes
N6 . C10 . Cu1 . 39.63(18) yes
C9 . C10 . C11 . 124.6(4) yes
N6 . C10 . C11 . 120.7(4) yes
Cu1 . C10 . C11 . 159.6(3) yes
C10 . C11 . C12 . 119.2(4) yes
C10 . C11 . H111 . 119.7 no
C12 . C11 . H111 . 121.1 no
C11 . C12 . C13 . 119.9(4) yes
C11 . C12 . H121 . 120.5 no
C13 . C12 . H121 . 119.6 no
C12 . C13 . C14 . 118.5(5) yes
C12 . C13 . H131 . 120.7 no
C14 . C13 . H131 . 120.8 no
C13 . C14 . N6 . 122.1(4) yes
C13 . C14 . H141 . 119.6 no
N6 . C14 . H141 . 118.4 no
Cu1 2_576 O1 . Cu1 . 98.44(13) yes
Cu1 2_576 O1 . H11 . 115.9 no
Cu1 . O1 . H11 . 111.9 no

loop_
_geom_bond_atom_site_label_1
_geom_bond_site_symmetry_1
_geom_bond_atom_site_label_2
_geom_bond_site_symmetry_2
_geom_bond_distance
_geom_bond_publ_flag
Au1 . C1 6_656 1.994(4) yes
Au1 . C2 6_656 1.987(5) yes
Au1 . C1 . 1.994(4) yes
Au1 . C2 . 1.987(5) yes
Au2 . C4 2_676 2.002(4) yes
Au2 . C3 2_676 2.001(5) yes
Au2 . C3 . 2.001(5) yes
Au2 . C4 . 2.002(4) yes
Cu1 . Cu1 2_576 2.9145(9) yes
Cu1 . O1 2_576 1.930(3) yes
Cu1 . N5 . 1.996(3) yes
Cu1 . N6 . 1.978(3) yes
Cu1 . C9 . 2.830(4) yes
Cu1 . C10 . 2.820(4) yes
Cu1 . O1 . 1.919(3) yes
N1 . C1 . 1.125(6) yes
N2 . C2 . 1.123(6) yes
N3 . C3 . 1.139(6) yes
N4 . C4 . 1.138(5) yes
N5 . C5 . 1.335(6) yes
N5 . C9 . 1.344(5) yes
N6 . C10 . 1.349(5) yes
N6 . C14 . 1.330(5) yes
C5 . C6 . 1.382(6) yes
C5 . H51 . 0.946 no
C6 . C7 . 1.376(7) yes
C6 . H61 . 0.923 no
C7 . C8 . 1.380(7) yes
C7 . H71 . 0.934 no
C8 . C9 . 1.381(6) yes
C8 . H81 . 0.934 no
C9 . C10 . 1.477(6) yes
C10 . C11 . 1.383(6) yes
C11 . C12 . 1.372(8) yes
C11 . H111 . 0.934 no
C12 . C13 . 1.371(7) yes
C12 . H121 . 0.924 no
C13 . C14 . 1.378(6) yes
C13 . H131 . 0.932 no
C14 . H141 . 0.936 no
O1 . H11 . 0.841 no
